data_4342400
loop_
_publ_author_name
'Rueff, Jean-Michel'
'Perez, Olivier'
'Caignaert, Vincent'
'Hix, Gary'
'Berchel, Mathieu'
'Quentel, Fran\,cois'
'Jaffr\`es, Paul-Alain'

_publ_section_title
;
 Silver-Based Hybrid Materials from meta- or para-Phosphonobenzoic Acid:
 Influence of the Topology on Silver Release in Water.
;
_journal_issue 5
_journal_name_full 'Inorganic chemistry'
_journal_page_first 2152
_journal_paper_doi 10.1021/ic502395s
_journal_volume 54
_journal_year 2015
_chemical_formula_sum 'C7 H4 Ag3 O5 P'
_chemical_formula_weight 522.7
_chemical_name_systematic ' ?'
_space_group_IT_number 14
_symmetry_cell_setting monoclinic
_symmetry_Int_Tables_number 14
_symmetry_space_group_name_Hall '-P 2ybc'
_symmetry_space_group_name_H-M 'P 1 21/c 1'
_cell_angle_alpha 90
_cell_angle_beta 92.558(6)
_cell_angle_gamma 90
_cell_formula_units_Z 4
_cell_length_a 6.9399(4)
_cell_length_b 5.7694(2)
_cell_length_c 22.9600(17)
_cell_measurement_temperature 293
_cell_volume 918.38(9)
_diffrn_ambient_temperature 293
_diffrn_measured_fraction_theta_full 0.98
_diffrn_measured_fraction_theta_max 0.97
_diffrn_radiation_probe x-ray
_diffrn_radiation_source 'X-ray tube'
_diffrn_radiation_type 'Mo K\a'
_diffrn_radiation_wavelength 0.71069
_diffrn_reflns_av_R_equivalents 0.0478
_diffrn_reflns_av_sigmaI/netI 0.0491
_diffrn_reflns_limit_h_max 10
_diffrn_reflns_limit_h_min -11
_diffrn_reflns_limit_k_max 9
_diffrn_reflns_limit_k_min -9
_diffrn_reflns_limit_l_max 31
_diffrn_reflns_limit_l_min -36
_diffrn_reflns_number 14385
_diffrn_reflns_theta_full 33.77
_diffrn_reflns_theta_max 35
_diffrn_reflns_theta_min 5.88
_exptl_absorpt_coefficient_mu 6.505
_exptl_absorpt_correction_T_max 0.9490
_exptl_absorpt_correction_T_min 0.4708
_exptl_absorpt_correction_type multi-scan
_exptl_absorpt_process_details Sadabs
_exptl_crystal_colour colourless
_exptl_crystal_density_diffrn 3.7803
_exptl_crystal_description plate
_exptl_crystal_F_000 968
_exptl_crystal_size_max 0.21
_exptl_crystal_size_mid 0.16
_exptl_crystal_size_min 0.008
_refine_diff_density_max 2.25
_refine_diff_density_min -2.30
_refine_ls_goodness_of_fit_gt 1.63
_refine_ls_goodness_of_fit_ref 1.40
_refine_ls_hydrogen_treatment constr
_refine_ls_number_constraints 0
_refine_ls_number_parameters 146
_refine_ls_number_reflns 4002
_refine_ls_number_restraints 0
_refine_ls_R_factor_all 0.0881
_refine_ls_R_factor_gt 0.0403
_refine_ls_shift/su_max 0.0010
_refine_ls_shift/su_mean 0.0000
_refine_ls_structure_factor_coef F
_refine_ls_weighting_details w=1/(\s^2^(F)+0.0001F^2^)
_refine_ls_weighting_scheme sigma
_refine_ls_wR_factor_gt 0.0416
_refine_ls_wR_factor_ref 0.0471
_reflns_number_gt 2369
_reflns_number_total 4002
_reflns_threshold_expression I>3\s(I)
_cod_data_source_file ic502395s_si_002.cif
_cod_data_source_block I
_cod_depositor_comments
;
The following automatic conversions were performed:

'_diffrn_radiation_probe' value 'X-ray' changed to 'x-ray' according
to
/usr/data/users/saulius/crontab/automatic-downloads/rss-feeds/ACS/lib/dictionaries/cif_core.dic
dictionary named 'cif_core.dic' version 2.4.2 from 2011-04-26.

Automatic conversion script
Id: cif_fix_values 3008 2015-01-20 13:52:24Z robertas 

 Adding full bibliography for 4342400.cif.
;
_cod_original_sg_symbol_Hall -p_2ybc
_cod_original_formula_sum 'C7 H4 Ag3 O5 P1 '
_cod_database_code 4342400

loop_
_space_group_symop_id
_space_group_symop_operation_xyz
1 x,y,z
2 -x,y+1/2,-z+1/2
3 -x,-y,-z
4 x,-y+1/2,z+1/2

loop_
_atom_site_label
_atom_site_type_symbol
_atom_site_fract_x
_atom_site_fract_y
_atom_site_fract_z
_atom_site_adp_type
_atom_site_U_iso_or_equiv
_atom_site_site_symmetry_multiplicity
_atom_site_occupancy
_atom_site_calc_flag
Ag1 Ag 0.47004(6) 0.18960(6) 0.055452(16) Uani 0.03097(11) 4 1 d
Ag2 Ag 0.04491(5) 0.19926(6) 0.052421(16) Uani 0.03138(11) 4 1 d
Ag3 Ag 0.73836(5) 0.16160(7) 0.43361(2) Uani 0.04294(14) 4 1 d
P1 P 0.24480(15) 0.16545(17) 0.43040(5) Uani 0.0182(3) 4 1 d
O1 O 0.0657(4) 0.2941(4) 0.45094(13) Uani 0.0234(9) 4 1 d
O2 O 0.4311(4) 0.2834(5) 0.45403(13) Uani 0.0241(9) 4 1 d
O4 O 0.3217(7) 0.0910(7) 0.13614(16) Uani 0.0586(16) 4 1 d
O3 O 0.2442(4) -0.0893(5) 0.44778(13) Uani 0.0264(9) 4 1 d
C1 C 0.2431(6) 0.1886(6) 0.35126(17) Uani 0.0204(11) 4 1 d
C2 C 0.3107(6) 0.0067(7) 0.31685(18) Uani 0.0259(12) 4 1 d
C3 C 0.3164(6) 0.0285(8) 0.25714(19) Uani 0.0280(13) 4 1 d
C6 C 0.1778(6) 0.3893(7) 0.32319(19) Uani 0.0270(13) 4 1 d
C4 C 0.2480(6) 0.2306(8) 0.22990(18) Uani 0.0255(12) 4 1 d
C5 C 0.1818(6) 0.4104(8) 0.2638(2) Uani 0.0307(14) 4 1 d
O5 O 0.1780(6) 0.4283(9) 0.14179(18) Uani 0.0799(19) 4 1 d
C7 C 0.2487(7) 0.2531(10) 0.1648(2) Uani 0.0359(15) 4 1 d
H1c2 H 0.353486 -0.134821 0.335216 Uiso 0.0311 4 1 d
H1c3 H 0.367229 -0.094942 0.234365 Uiso 0.0336 4 1 d
H1c6 H 0.129206 0.514826 0.345749 Uiso 0.0324 4 1 d
H1c5 H 0.138092 0.551506 0.245338 Uiso 0.0368 4 1 d

loop_
_atom_site_aniso_label
_atom_site_aniso_type_symbol
_atom_site_aniso_U_11
_atom_site_aniso_U_22
_atom_site_aniso_U_33
_atom_site_aniso_U_12
_atom_site_aniso_U_13
_atom_site_aniso_U_23
Ag1 Ag 0.0388(2) 0.03137(18) 0.02355(18) 0.00076(14) 0.01016(14) 0.00117(13)
Ag2 Ag 0.0347(2) 0.0376(2) 0.02166(18) 0.00117(15) -0.00085(13) -0.00428(14)
Ag3 Ag 0.02752(19) 0.0475(2) 0.0542(3) 0.00025(16) 0.00652(18) -0.01676(19)
P1 P 0.0199(5) 0.0219(5) 0.0128(4) -0.0003(4) 0.0021(4) -0.0002(4)
O1 O 0.0231(15) 0.0274(14) 0.0199(15) 0.0028(11) 0.0031(11) -0.0020(12)
O2 O 0.0223(15) 0.0314(15) 0.0183(15) -0.0043(11) -0.0017(11) -0.0014(12)
O4 O 0.095(3) 0.060(2) 0.022(2) -0.031(2) 0.018(2) -0.0085(18)
O3 O 0.0302(16) 0.0258(14) 0.0232(16) 0.0012(12) 0.0016(13) 0.0058(12)
C1 C 0.0247(19) 0.0254(18) 0.0109(17) -0.0010(15) -0.0010(14) -0.0011(15)
C2 C 0.036(2) 0.0248(19) 0.017(2) 0.0045(17) 0.0015(18) -0.0011(16)
C3 C 0.028(2) 0.038(2) 0.018(2) -0.0005(18) 0.0014(17) -0.0063(18)
C6 C 0.035(2) 0.029(2) 0.018(2) 0.0096(17) 0.0062(18) 0.0033(16)
C4 C 0.022(2) 0.044(2) 0.0104(18) -0.0017(17) 0.0025(15) 0.0024(16)
C5 C 0.030(2) 0.037(2) 0.025(2) 0.0098(19) 0.0029(19) 0.0094(19)
O5 O 0.070(3) 0.143(4) 0.028(2) 0.063(3) 0.017(2) 0.039(3)
C7 C 0.024(2) 0.066(3) 0.018(2) -0.011(2) -0.0008(18) 0.003(2)

loop_
_atom_type_symbol
_atom_type_scat_dispersion_real
_atom_type_scat_dispersion_imag
_atom_type_scat_source
C 0.0033 0.0016 'International Tables Vol C tables 4.2.6.8 and 6.1.1.1'
H 0.0000 0.0000 'International Tables Vol C tables 4.2.6.8 and 6.1.1.1'
Ag -0.8971 1.1015 'International Tables Vol C tables 4.2.6.8 and 6.1.1.1'
O 0.0106 0.0060 'International Tables Vol C tables 4.2.6.8 and 6.1.1.1'
P 0.1023 0.0942 'International Tables Vol C tables 4.2.6.8 and 6.1.1.1'
S 0.1246 0.1234 'International Tables Vol C tables 4.2.6.8 and 6.1.1.1'

loop_
_geom_angle_atom_site_label_1
_geom_angle_atom_site_label_2
_geom_angle_atom_site_label_3
_geom_angle
O1 P1 O2 110.85(16)
O1 P1 O3 111.93(16)
O1 P1 C1 107.52(17)
O2 P1 O3 110.27(16)
O2 P1 C1 106.70(18)
O3 P1 C1 109.39(17)
P1 C1 C2 121.2(3)
P1 C1 C6 120.7(3)
C2 C1 C6 118.1(4)
C1 C2 C3 121.0(4)
C1 C2 H1c2 119.48
C3 C2 H1c2 119.48
C2 C3 C4 119.8(4)
C2 C3 H1c3 120.09
C4 C3 H1c3 120.09
C1 C6 C5 120.9(4)
C1 C6 H1c6 119.54
C5 C6 H1c6 119.54
C3 C4 C5 119.2(4)
C3 C4 C7 120.2(4)
C5 C4 C7 120.6(4)
C6 C5 C4 120.9(4)
C6 C5 H1c5 119.57
C4 C5 H1c5 119.57
O4 C7 C4 118.3(4)
O4 C7 O5 123.0(5)
C4 C7 O5 118.7(5)

loop_
_geom_bond_atom_site_label_1
_geom_bond_atom_site_label_2
_geom_bond_site_symmetry_2
_geom_bond_distance
Ag1 O2 2_645 2.454(3)
Ag1 O2 4_554 2.337(3)
Ag1 O4 . 2.233(4)
Ag1 O3 2_655 2.362(3)
Ag2 O1 2_545 2.460(3)
Ag2 O1 4_554 2.341(3)
Ag2 O4 . 2.728(4)
Ag2 O3 2_555 2.348(3)
Ag2 O5 . 2.577(5)
Ag2 C7 . 2.904(5)
Ag3 O1 1_655 2.413(3)
Ag3 O2 . 2.313(3)
Ag3 O4 2_655 2.969(4)
Ag3 O3 3_656 2.752(3)
Ag3 O5 2_645 2.288(5)
P1 O1 . 1.540(3)
P1 O2 . 1.538(3)
P1 O3 . 1.523(3)
P1 C1 . 1.822(4)
P1 C2 . 2.820(4)
P1 C6 . 2.800(4)
O1 O2 . 2.534(4)
O1 O3 . 2.538(4)
O1 C1 . 2.716(5)
O2 O3 . 2.512(4)
O2 C1 . 2.701(5)
O4 C3 . 2.803(6)
O4 C4 . 2.375(6)
O4 O5 . 2.193(7)
O4 C7 . 1.263(7)
O3 C1 . 2.735(5)
C1 C2 . 1.406(6)
C1 C3 . 2.425(6)
C1 C6 . 1.392(6)
C1 C4 . 2.799(6)
C1 C5 . 2.404(6)
C2 C3 . 1.379(6)
C2 C6 . 2.399(6)
C2 C4 . 2.401(6)
C2 C5 . 2.760(6)
C2 H1c2 . 0.96
C3 C6 . 2.773(6)
C3 C4 . 1.396(6)
C3 C5 . 2.401(6)
C3 C7 . 2.511(7)
C3 H1c3 . 0.96
C6 C4 . 2.399(6)
C6 C5 . 1.372(6)
C6 H1c6 . 0.96
C4 C5 . 1.387(6)
C4 O5 . 2.354(6)
C4 C7 . 1.500(6)
C5 O5 . 2.801(6)
C5 C7 . 2.508(7)
C5 H1c5 . 0.96
O5 C7 . 1.232(7)
H1c2 H1c3 . 2.3331
H1c2 H1c6 1_545 2.5691
H1c3 H1c5 1_545 2.6055
H1c6 H1c5 . 2.3187
